data_7112099
loop_
_publ_author_name
'Li Qiu'
'Xuhui Zhuang'
'Na Zhao'
'Xiao Wang'
'Zengjian An'
'Zhenggang Lan'
'Xiaobo Wan'

_publ_section_title
;
 Benzo[f]benzo[5,6]indolo[3,2-b]indole: a stable unsubstituted
 4npi-electron acene with an antiaromatic 1,4-diazapentalene core
;
_journal_name_full Chem.Commun.
_journal_page_first 3324
_journal_paper_doi 10.1039/c3cc49418g
_journal_volume 50
_journal_year 2014
_chemical_formula_moiety 'C14 H8 N2'
_chemical_formula_sum 'C14 H8 N2'
_chemical_formula_weight 204.22
_chemical_name_systematic
; 
 ? 
;
_space_group_IT_number 14
_symmetry_cell_setting monoclinic
_symmetry_space_group_name_Hall '-P 2ybc'
_symmetry_space_group_name_H-M 'P 1 21/c 1'
_atom_sites_solution_hydrogens geom
_atom_sites_solution_primary direct
_atom_sites_solution_secondary difmap
_audit_creation_method SHELXL-97
_cell_angle_alpha 90.00
_cell_angle_beta 98.578(6)
_cell_angle_gamma 90.00
_cell_formula_units_Z 2
_cell_length_a 7.149(2)
_cell_length_b 4.8716(16)
_cell_length_c 14.555(5)
_cell_measurement_reflns_used 847
_cell_measurement_temperature 296(2)
_cell_measurement_theta_max 25.15
_cell_measurement_theta_min 2.83
_cell_volume 501.2(3)
_computing_structure_refinement 'SHELXL-97 (Sheldrick, 2008)'
_computing_structure_solution 'SHELXS-97 (Sheldrick, 2008)'
_diffrn_ambient_temperature 296(2)
_diffrn_measured_fraction_theta_full 0.962
_diffrn_measured_fraction_theta_max 0.962
_diffrn_radiation_monochromator graphite
_diffrn_radiation_source 'fine-focus sealed tube'
_diffrn_radiation_type MoK\a
_diffrn_radiation_wavelength 0.71073
_diffrn_reflns_av_R_equivalents 0.0250
_diffrn_reflns_av_sigmaI/netI 0.0239
_diffrn_reflns_limit_h_max 8
_diffrn_reflns_limit_h_min -8
_diffrn_reflns_limit_k_max 5
_diffrn_reflns_limit_k_min -5
_diffrn_reflns_limit_l_max 14
_diffrn_reflns_limit_l_min -17
_diffrn_reflns_number 3106
_diffrn_reflns_theta_full 25.00
_diffrn_reflns_theta_max 25.00
_diffrn_reflns_theta_min 2.83
_exptl_absorpt_coefficient_mu 0.082
_exptl_absorpt_correction_T_max 0.9911
_exptl_absorpt_correction_T_min 0.9822
_exptl_absorpt_correction_type multi-scan
_exptl_absorpt_process_details 'SADABS (Bruker, 2000)'
_exptl_crystal_density_diffrn 1.353
_exptl_crystal_density_method 'not measured'
_exptl_crystal_F_000 212
_exptl_crystal_size_max 0.22
_exptl_crystal_size_mid 0.14
_exptl_crystal_size_min 0.11
_refine_diff_density_max 0.651
_refine_diff_density_min -0.127
_refine_diff_density_rms 0.050
_refine_ls_extinction_method none
_refine_ls_goodness_of_fit_ref 1.004
_refine_ls_hydrogen_treatment constr
_refine_ls_matrix_type full
_refine_ls_number_parameters 73
_refine_ls_number_reflns 852
_refine_ls_number_restraints 1
_refine_ls_restrained_S_all 1.026
_refine_ls_R_factor_all 0.0856
_refine_ls_R_factor_gt 0.0618
_refine_ls_shift/su_max 0.000
_refine_ls_shift/su_mean 0.000
_refine_ls_structure_factor_coef Fsqd
_refine_ls_weighting_details 'calc w=1/[\s^2^(Fo^2^)+(0.0988P)^2^+0.2501P] where P=(Fo^2^+2Fc^2^)/3'
_refine_ls_weighting_scheme calc
_refine_ls_wR_factor_gt 0.1603
_refine_ls_wR_factor_ref 0.1786
_reflns_number_gt 605
_reflns_number_total 852
_reflns_threshold_expression >2sigma(I)
_cod_data_source_file c3cc49418g2.cif
_cod_data_source_block 1
_cod_original_cell_volume 501.3(3)
_cod_original_sg_symbol_Hall '-P 2ybc  '
_cod_original_sg_symbol_H-M 'P2(1)/c  '
_cod_database_code 7112099

loop_
_symmetry_equiv_pos_as_xyz
'x, y, z'
'-x, y+1/2, -z+1/2'
'-x, -y, -z'
'x, -y-1/2, z-1/2'

loop_
_atom_site_label
_atom_site_type_symbol
_atom_site_fract_x
_atom_site_fract_y
_atom_site_fract_z
_atom_site_U_iso_or_equiv
_atom_site_adp_type
_atom_site_occupancy
_atom_site_symmetry_multiplicity
_atom_site_calc_flag
_atom_site_refinement_flags
C1 C 0.0452(4) 0.1975(5) 0.10005(18) 0.0472(7) Uani 1 1 d .
C2 C 0.0731(4) -0.0014(6) 0.16558(19) 0.0577(8) Uani 1 1 d .
H2 H -0.0269 -0.0650 0.1939 0.069 Uiso 1 1 calc R
C3 C 0.2537(4) -0.1087(6) 0.1898(2) 0.0608(9) Uani 1 1 d .
H3 H 0.2747 -0.2442 0.2352 0.073 Uiso 1 1 calc R
C4 C 0.4009(4) -0.0182(6) 0.1479(2) 0.0578(8) Uani 1 1 d .
H4 H 0.5204 -0.0943 0.1649 0.069 Uiso 1 1 calc R
C5 C 0.3752(4) 0.1879(6) 0.0796(2) 0.0537(8) Uani 1 1 d .
H5 H 0.4757 0.2503 0.0515 0.064 Uiso 1 1 calc R
C6 C 0.1951(4) 0.2946(5) 0.05572(18) 0.0472(7) Uani 1 1 d U
C7 C 0.0971(4) 0.5056(5) -0.00849(18) 0.0468(7) Uani 1 1 d U
N1 N -0.1378(3) 0.3264(5) 0.06923(17) 0.0557(8) Uani 1 1 d .

loop_
_atom_site_aniso_label
_atom_site_aniso_U_11
_atom_site_aniso_U_22
_atom_site_aniso_U_33
_atom_site_aniso_U_23
_atom_site_aniso_U_13
_atom_site_aniso_U_12
C1 0.0509(15) 0.0439(14) 0.0447(15) -0.0098(11) 0.0000(11) 0.0028(11)
C2 0.0677(18) 0.0513(16) 0.0544(17) -0.0028(14) 0.0096(13) -0.0017(14)
C3 0.073(2) 0.0497(16) 0.0549(17) 0.0042(13) -0.0074(14) 0.0020(15)
C4 0.0514(16) 0.0489(16) 0.0671(19) -0.0054(13) -0.0105(13) 0.0067(13)
C5 0.0522(16) 0.0463(16) 0.0624(18) -0.0070(13) 0.0084(13) -0.0062(12)
C6 0.0587(16) 0.0352(13) 0.0456(15) -0.0077(10) 0.0005(11) -0.0017(11)
C7 0.0524(15) 0.0431(13) 0.0468(14) -0.0073(11) 0.0136(10) -0.0089(11)
N1 0.0568(15) 0.0521(15) 0.0603(15) 0.0012(11) 0.0154(11) -0.0022(11)

loop_
_atom_type_symbol
_atom_type_description
_atom_type_scat_dispersion_real
_atom_type_scat_dispersion_imag
_atom_type_scat_source
C C 0.0033 0.0016 'International Tables Vol C Tables 4.2.6.8 and 6.1.1.4'
H H 0.0000 0.0000 'International Tables Vol C Tables 4.2.6.8 and 6.1.1.4'
N N 0.0061 0.0033 'International Tables Vol C Tables 4.2.6.8 and 6.1.1.4'

loop_
_geom_angle_atom_site_label_1
_geom_angle_atom_site_label_2
_geom_angle_atom_site_label_3
_geom_angle
_geom_angle_site_symmetry_1
_geom_angle_site_symmetry_3
C2 C1 C6 121.3(3) . .
C2 C1 N1 123.7(3) . .
C6 C1 N1 115.0(2) . .
C1 C2 C3 118.8(3) . .
C1 C2 H2 120.6 . .
C3 C2 H2 120.6 . .
C4 C3 C2 121.0(3) . .
C4 C3 H3 119.5 . .
C2 C3 H3 119.5 . .
C3 C4 C5 121.2(3) . .
C3 C4 H4 119.4 . .
C5 C4 H4 119.4 . .
C6 C5 C4 117.7(3) . .
C6 C5 H5 121.1 . .
C4 C5 H5 121.1 . .
C5 C6 C1 120.0(3) . .
C5 C6 C7 138.5(3) . .
C1 C6 C7 101.5(2) . .
N1 C7 C7 117.9(3) 3_565 3_565
N1 C7 C6 138.2(3) 3_565 .
C7 C7 C6 103.9(3) 3_565 .
C7 N1 C1 101.7(2) 3_565 .

loop_
_geom_bond_atom_site_label_1
_geom_bond_atom_site_label_2
_geom_bond_distance
_geom_bond_site_symmetry_2
C1 C2 1.353(4) .
C1 C6 1.412(4) .
C1 N1 1.460(3) .
C2 C3 1.389(4) .
C2 H2 0.9300 .
C3 C4 1.366(5) .
C3 H3 0.9300 .
C4 C5 1.405(4) .
C4 H4 0.9300 .
C5 C6 1.384(4) .
C5 H5 0.9300 .
C6 C7 1.492(4) .
C7 N1 1.270(4) 3_565
C7 C7 1.447(5) 3_565
N1 C7 1.270(4) 3_565
